data_7241985
loop_
_publ_author_name
'Johansson, Mikael P.'
'Niederegger, Lukas'
'Rauhalahti, Markus'
'Hess, Corinna R.'
'Kaila, Ville R. I.'

_publ_section_title
;
 Dispersion forces drive water oxidation in molecular ruthenium catalysts
;
_journal_issue 1
_journal_name_full 'RSC Advances'
_journal_page_first 425
_journal_page_last 432
_journal_paper_doi 10.1039/D0RA09004B
_journal_volume 11
_journal_year 2021
_chemical_compound_source 'see text'
_chemical_formula_moiety 'C38 H24 N4 O4 Ru, 2(C H2 Cl2), H2 O'
_chemical_formula_sum 'C40 H30 Cl4 N4 O5 Ru'
_chemical_formula_weight 889.55
_space_group_IT_number 14
_space_group_name_Hall '-P 2ybc'
_space_group_name_H-M_alt 'P 1 21/c 1'
_symmetry_cell_setting monoclinic
_symmetry_Int_Tables_number 14
_symmetry_space_group_name_Hall '-P 2ybc'
_symmetry_space_group_name_H-M 'P 1 21/c 1'
_atom_sites_solution_hydrogens mixed
_atom_sites_solution_primary iterative
_atom_sites_solution_secondary difmap
_audit_update_record
;
2019-12-17 deposited with the CCDC.	2020-12-01 downloaded from the CCDC.
;
_cell_angle_alpha 90
_cell_angle_beta 101.067(10)
_cell_angle_gamma 90
_cell_formula_units_Z 4
_cell_length_a 12.780(4)
_cell_length_b 14.131(5)
_cell_length_c 24.436(8)
_cell_measurement_reflns_used 9685
_cell_measurement_temperature 100
_cell_measurement_theta_max 25.4992
_cell_measurement_theta_min 2.2141
_cell_volume 4331(2)
_computing_cell_refinement 'SAINT (Bruker, 2017)'
_computing_data_collection 'APEX III Control Software (Bruker, 2016)'
_computing_data_reduction 'SAINT (Bruker, 2017)'
_computing_molecular_graphics 'PLATON (Spek, 2011)'
_computing_publication_material 'PLATON (Spek, 2011), enCIFer (Allen, 2014)'
_computing_structure_refinement 'SHELXL2014 (Sheldrick, 2014), SHELXLE (Huebschle, 2011)'
_computing_structure_solution 'SHELXT (Sheldrick, 2015)'
_diffrn_ambient_temperature 100
_diffrn_detector ' CMOS plate '
_diffrn_detector_area_resol_mean 16
_diffrn_measured_fraction_theta_full 0.997
_diffrn_measured_fraction_theta_max 0.996
_diffrn_measurement_device ' \k-geometry diffractometer '
_diffrn_measurement_device_type ' Bruker Photon CMOS '
_diffrn_measurement_method ' phi- and omega-rotation '
_diffrn_radiation_monochromator 'Helios optic'
_diffrn_radiation_probe x-ray
_diffrn_radiation_source 'IMS microsource'
_diffrn_radiation_type MoK\a
_diffrn_radiation_wavelength 0.71073
_diffrn_reflns_av_R_equivalents 0.0927
_diffrn_reflns_av_unetI/netI 0.0671
_diffrn_reflns_limit_h_max 15
_diffrn_reflns_limit_h_min -15
_diffrn_reflns_limit_k_max 17
_diffrn_reflns_limit_k_min -16
_diffrn_reflns_limit_l_max 25
_diffrn_reflns_limit_l_min -29
_diffrn_reflns_number 46578
_diffrn_reflns_reduction_process
;
;
_diffrn_reflns_theta_full 25.24
_diffrn_reflns_theta_max 25.37
_diffrn_reflns_theta_min 2.21
_exptl_absorpt_coefficient_mu 0.653
_exptl_absorpt_correction_T_max 0.7453
_exptl_absorpt_correction_T_min 0.5986
_exptl_absorpt_correction_type multi-scan
_exptl_absorpt_process_details 'SADABS 2016/2, Bruker, 2016'
_exptl_crystal_colour red
_exptl_crystal_density_diffrn 1.364
_exptl_crystal_density_method 'Not Measured'
_exptl_crystal_description fragment
_exptl_crystal_F_000 1800
_exptl_crystal_size_max 0.256
_exptl_crystal_size_mid 0.130
_exptl_crystal_size_min 0.050
_refine_diff_density_max 1.081
_refine_diff_density_min -1.136
_refine_diff_density_rms 0.132
_refine_ls_extinction_method none
_refine_ls_goodness_of_fit_ref 1.116
_refine_ls_hydrogen_treatment mixed
_refine_ls_matrix_type full
_refine_ls_number_parameters 491
_refine_ls_number_reflns 7912
_refine_ls_number_restraints 2
_refine_ls_restrained_S_all 1.116
_refine_ls_R_factor_all 0.0981
_refine_ls_R_factor_gt 0.0757
_refine_ls_shift/su_max 0.001
_refine_ls_shift/su_mean 0.000
_refine_ls_structure_factor_coef Fsqd
_refine_ls_weighting_details 'W=1/[\S^2^(FO^2^)+(0.0360P)^2^+44.7581P] WHERE P=(FO^2^+2FC^2^)/3'
_refine_ls_weighting_scheme calc
_refine_ls_wR_factor_gt 0.1662
_refine_ls_wR_factor_ref 0.1758
_reflns_number_gt 6258
_reflns_number_total 7912
_reflns_threshold_expression I>2\s(I)
_cod_data_source_file d0ra09004b2.cif
_cod_data_source_block Compound_3
_cod_original_sg_symbol_H-M 'P 21/c'
_cod_database_code 7241985

loop_
_space_group_symop_id
_space_group_symop_operation_xyz
1 x,y,z
2 -x,1/2+y,1/2-z
3 -x,-y,-z
4 x,1/2-y,1/2+z

loop_
_atom_site_aniso_label
_atom_site_aniso_U_11
_atom_site_aniso_U_22
_atom_site_aniso_U_33
_atom_site_aniso_U_23
_atom_site_aniso_U_13
_atom_site_aniso_U_12
Ru1 0.0146(3) 0.0150(3) 0.0145(3) -0.0002(2) 0.0018(2) -0.0030(2)
Cl1 0.0505(13) 0.0441(13) 0.0483(14) 0.0028(10) 0.0101(11) -0.0072(10)
Cl2 0.0548(15) 0.0639(17) 0.086(2) 0.0147(15) -0.0010(14) -0.0005(13)
Cl3 0.0479(13) 0.0590(15) 0.0677(17) -0.0175(13) 0.0002(12) 0.0226(12)
Cl4 0.0466(14) 0.0534(16) 0.112(3) 0.0158(16) 0.0124(15) -0.0006(12)
O1 0.017(2) 0.016(2) 0.020(2) 0.0002(19) 0.0023(19) -0.0041(19)
O2 0.020(3) 0.034(3) 0.031(3) 0.002(2) 0.007(2) -0.004(2)
O3 0.019(2) 0.021(2) 0.019(2) -0.0021(19) 0.0051(19) -0.0004(19)
O4 0.022(3) 0.028(3) 0.033(3) -0.009(2) 0.007(2) -0.002(2)
N1 0.015(3) 0.020(3) 0.017(3) 0.001(2) 0.004(2) -0.005(2)
N2 0.018(3) 0.018(3) 0.017(3) -0.006(2) 0.002(2) -0.001(2)
N3 0.017(3) 0.019(3) 0.013(3) -0.002(2) -0.001(2) -0.005(2)
N4 0.020(3) 0.019(3) 0.018(3) 0.001(2) 0.001(2) 0.001(2)
C1 0.023(3) 0.015(3) 0.021(4) -0.003(3) 0.003(3) -0.004(3)
C2 0.013(3) 0.026(4) 0.021(4) 0.004(3) 0.000(3) -0.007(3)
C3 0.030(4) 0.028(4) 0.019(4) 0.001(3) 0.002(3) -0.009(3)
C4 0.020(4) 0.048(5) 0.026(4) 0.006(3) 0.000(3) -0.008(3)
C5 0.030(4) 0.053(5) 0.023(4) 0.010(4) 0.002(3) -0.011(4)
C6 0.029(4) 0.070(6) 0.021(4) 0.012(4) -0.002(3) -0.017(4)
C7 0.029(4) 0.072(6) 0.016(4) -0.001(4) 0.003(3) -0.020(4)
C8 0.027(4) 0.053(5) 0.028(4) -0.008(4) 0.007(3) -0.019(4)
C9 0.014(3) 0.053(5) 0.018(4) -0.002(3) 0.002(3) -0.010(3)
C10 0.025(4) 0.032(4) 0.024(4) -0.001(3) 0.003(3) -0.007(3)
C11 0.015(3) 0.029(4) 0.025(4) -0.004(3) 0.004(3) -0.010(3)
C12 0.020(3) 0.022(4) 0.024(4) -0.007(3) 0.006(3) -0.008(3)
C13 0.017(3) 0.015(3) 0.028(4) 0.000(3) 0.003(3) -0.005(3)
C14 0.020(3) 0.025(4) 0.013(3) -0.001(3) 0.004(3) -0.005(3)
C15 0.018(3) 0.021(4) 0.016(3) 0.002(3) 0.003(3) -0.001(3)
C16 0.026(4) 0.026(4) 0.021(4) 0.002(3) -0.002(3) 0.004(3)
C17 0.034(4) 0.023(4) 0.024(4) 0.006(3) 0.004(3) 0.011(3)
C18 0.025(4) 0.030(4) 0.019(4) 0.005(3) 0.002(3) 0.002(3)
C19 0.029(4) 0.017(3) 0.014(3) 0.000(3) 0.002(3) -0.007(3)
C20 0.022(3) 0.024(3) 0.014(3) -0.008(3) 0.004(3) -0.008(3)
C21 0.038(4) 0.014(3) 0.019(4) -0.002(3) 0.003(3) -0.011(3)
C22 0.026(4) 0.019(4) 0.025(4) -0.004(3) 0.006(3) -0.012(3)
C23 0.023(4) 0.023(4) 0.026(4) -0.011(3) 0.009(3) -0.014(3)
C24 0.018(3) 0.016(3) 0.024(4) -0.004(3) 0.001(3) -0.005(3)
C25 0.018(3) 0.025(4) 0.018(4) -0.011(3) 0.001(3) 0.001(3)
C26 0.046(5) 0.018(4) 0.021(4) -0.002(3) 0.006(3) -0.013(3)
C27 0.053(5) 0.025(4) 0.015(4) 0.004(3) 0.006(3) -0.011(3)
C28 0.038(4) 0.028(4) 0.012(3) 0.004(3) 0.006(3) -0.005(3)
C29 0.045(5) 0.016(4) 0.022(4) 0.001(3) 0.002(3) -0.010(3)
C30 0.027(4) 0.022(4) 0.019(4) 0.003(3) 0.005(3) -0.004(3)
C31 0.048(5) 0.028(4) 0.021(4) 0.004(3) 0.006(3) -0.004(4)
C32 0.030(4) 0.038(5) 0.018(4) -0.002(3) 0.000(3) -0.005(3)
C33 0.025(4) 0.032(4) 0.022(4) -0.008(3) 0.007(3) -0.008(3)
C34 0.021(3) 0.028(4) 0.023(4) -0.002(3) 0.004(3) -0.008(3)
C35 0.014(3) 0.017(3) 0.024(4) -0.001(3) 0.006(3) 0.003(3)
C36 0.010(3) 0.017(3) 0.021(4) 0.004(3) 0.000(3) -0.005(2)
C37 0.014(3) 0.022(3) 0.018(4) 0.002(3) -0.001(3) 0.000(3)
C38 0.016(3) 0.013(3) 0.022(4) 0.001(3) 0.004(3) 0.001(3)
C39 0.066(6) 0.045(5) 0.036(5) 0.005(4) 0.008(4) -0.018(5)
O5 0.028(3) 0.144(8) 0.079(6) 0.062(5) 0.014(4) 0.013(4)
C40 0.049(5) 0.043(5) 0.058(6) 0.008(5) 0.008(5) 0.004(4)

loop_
_atom_site_label
_atom_site_type_symbol
_atom_site_thermal_displace_type
_atom_site_fract_x
_atom_site_fract_y
_atom_site_fract_z
_atom_site_occupancy
_atom_site_U_iso_or_equiv
_atom_site_calc_flag
_atom_site_refinement_flags
_atom_site_disorder_assembly
_atom_site_disorder_group
Ru1 Ru Uani 0.24389(4) 0.66198(4) 0.29771(2) 1.000 0.0148(2) d . . .
Cl1 Cl Uani -0.16183(18) 0.44565(16) 0.39558(10) 1.000 0.0476(8) d . . .
Cl2 Cl Uani 0.0594(2) 0.4140(2) 0.44943(13) 1.000 0.0702(10) d . . .
Cl3 Cl Uani 0.57349(19) 0.73930(18) 0.43237(11) 1.000 0.0597(9) d . . .
Cl4 Cl Uani 0.7948(2) 0.71223(19) 0.42215(14) 1.000 0.0710(12) d . . .
O1 O Uani 0.0985(3) 0.5950(3) 0.31256(18) 1.000 0.0178(12) d . . .
O2 O Uani -0.0738(4) 0.6314(4) 0.3088(2) 1.000 0.0281(17) d . . .
O3 O Uani 0.3968(3) 0.5864(3) 0.31187(18) 1.000 0.0195(12) d . . .
O4 O Uani 0.5667(4) 0.6114(3) 0.3057(2) 1.000 0.0274(17) d . . .
N1 N Uani 0.2148(4) 0.6070(4) 0.2174(2) 1.000 0.0172(17) d . . .
N2 N Uani 0.1405(4) 0.7624(4) 0.2781(2) 1.000 0.0179(17) d . . .
N3 N Uani 0.3391(4) 0.7571(4) 0.2784(2) 1.000 0.0169(17) d . . .
N4 N Uani 0.2725(4) 0.6964(4) 0.3812(2) 1.000 0.0194(17) d . . .
C1 C Uani 0.1767(5) 0.6556(5) 0.1719(3) 1.000 0.0198(19) d . . .
C2 C Uani 0.1578(5) 0.6175(5) 0.1168(3) 1.000 0.020(2) d . . .
C3 C Uani 0.1178(5) 0.6740(5) 0.0710(3) 1.000 0.026(2) d . . .
C4 C Uani 0.1012(6) 0.6373(6) 0.0175(3) 1.000 0.032(3) d . . .
C5 C Uani 0.0583(6) 0.6939(6) -0.0303(3) 1.000 0.036(3) d . . .
C6 C Uani 0.0459(6) 0.6556(7) -0.0828(3) 1.000 0.041(3) d . . .
C7 C Uani 0.0748(6) 0.5605(7) -0.0903(3) 1.000 0.039(3) d . . .
C8 C Uani 0.1141(6) 0.5040(6) -0.0456(3) 1.000 0.036(3) d . . .
C9 C Uani 0.1285(5) 0.5404(6) 0.0099(3) 1.000 0.029(2) d . . .
C10 C Uani 0.1680(5) 0.4851(5) 0.0566(3) 1.000 0.027(2) d . . .
C11 C Uani 0.1846(5) 0.5202(5) 0.1099(3) 1.000 0.023(2) d . . .
C12 C Uani 0.2231(5) 0.4685(5) 0.1600(3) 1.000 0.022(2) d . . .
C13 C Uani 0.2374(5) 0.5121(5) 0.2103(3) 1.000 0.0202(19) d . . .
C14 C Uani 0.0168(5) 0.6515(5) 0.3020(3) 1.000 0.0192(19) d . . .
C15 C Uani 0.0383(5) 0.7489(5) 0.2807(3) 1.000 0.0184(19) d . . .
C16 C Uani -0.0351(6) 0.8199(5) 0.2644(3) 1.000 0.025(2) d . . .
C17 C Uani 0.0001(6) 0.9062(5) 0.2466(3) 1.000 0.027(2) d . . .
C18 C Uani 0.1072(5) 0.9188(5) 0.2441(3) 1.000 0.025(2) d . . .
C19 C Uani 0.1780(5) 0.8472(5) 0.2602(3) 1.000 0.0203(19) d . . .
C20 C Uani 0.2934(5) 0.8434(5) 0.2599(3) 1.000 0.0199(17) d . . .
C21 C Uani 0.3575(6) 0.9110(5) 0.2416(3) 1.000 0.024(2) d . . .
C22 C Uani 0.4654(5) 0.8931(5) 0.2438(3) 1.000 0.023(2) d . . .
C23 C Uani 0.5093(6) 0.8062(5) 0.2635(3) 1.000 0.023(2) d . . .
C24 C Uani 0.4437(5) 0.7383(5) 0.2810(3) 1.000 0.0197(19) d . . .
C25 C Uani 0.4721(5) 0.6377(5) 0.3014(3) 1.000 0.021(2) d . . .
C26 C Uani 0.2674(6) 0.6220(5) 0.4176(3) 1.000 0.028(3) d . . .
C27 C Uani 0.2923(6) 0.6309(5) 0.4738(3) 1.000 0.031(3) d . . .
C28 C Uani 0.3288(6) 0.7191(5) 0.4986(3) 1.000 0.026(2) d . . .
C29 C Uani 0.3608(6) 0.7335(5) 0.5555(3) 1.000 0.028(3) d . . .
C30 C Uani 0.3962(5) 0.8222(5) 0.5769(3) 1.000 0.023(2) d . . .
C31 C Uani 0.4359(6) 0.8370(6) 0.6348(3) 1.000 0.032(3) d . . .
C32 C Uani 0.4728(6) 0.9238(5) 0.6548(3) 1.000 0.029(3) d . . .
C33 C Uani 0.4702(5) 1.0012(5) 0.6185(3) 1.000 0.026(2) d . . .
C34 C Uani 0.4306(5) 0.9902(5) 0.5627(3) 1.000 0.024(2) d . . .
C35 C Uani 0.3971(5) 0.8999(4) 0.5396(3) 1.000 0.0180(19) d . . .
C36 C Uani 0.3617(5) 0.8871(4) 0.4828(3) 1.000 0.0164(19) d . . .
C37 C Uani 0.3297(5) 0.7975(5) 0.4611(3) 1.000 0.0185(19) d . . .
C38 C Uani 0.3010(5) 0.7800(4) 0.4034(3) 1.000 0.0170(19) d . . .
C39 C Uani -0.0300(7) 0.4931(7) 0.4103(4) 1.000 0.049(3) d . . .
O5 O Uani 0.7261(5) 0.6864(7) 0.2574(3) 1.000 0.083(3) d D . .
C40 C Uani 0.6767(7) 0.6557(7) 0.4325(4) 1.000 0.050(3) d . . .
H1 H Uiso 0.16073 0.72057 0.17615 1.000 0.0240 c RU . .
H3 H Uiso 0.10177 0.73859 0.07653 1.000 0.0310 c RU . .
H5 H Uiso 0.03840 0.75771 -0.02567 1.000 0.0430 c RU . .
H6 H Uiso 0.01767 0.69336 -0.11435 1.000 0.0490 c RU . .
H7 H Uiso 0.06684 0.53553 -0.12701 1.000 0.0470 c RU . .
H8 H Uiso 0.13192 0.43999 -0.05155 1.000 0.0430 c RU . .
H10 H Uiso 0.18420 0.42058 0.05118 1.000 0.0330 c RU . .
H12 H Uiso 0.23882 0.40299 0.15805 1.000 0.0260 c RU . .
H13 H Uiso 0.26455 0.47570 0.24260 1.000 0.0240 c RU . .
H16 H Uiso -0.10829 0.81032 0.26535 1.000 0.0300 c RU . .
H17 H Uiso -0.04920 0.95632 0.23614 1.000 0.0330 c RU . .
H18 H Uiso 0.13082 0.97693 0.23117 1.000 0.0300 c RU . .
H21 H Uiso 0.32766 0.96977 0.22759 1.000 0.0290 c RU . .
H22 H Uiso 0.50920 0.94011 0.23181 1.000 0.0280 c RU . .
H23 H Uiso 0.58283 0.79358 0.26508 1.000 0.0280 c RU . .
H26 H Uiso 0.24546 0.56170 0.40238 1.000 0.0340 c RU . .
H27 H Uiso 0.28537 0.57800 0.49681 1.000 0.0370 c RU . .
H29 H Uiso 0.35874 0.68221 0.58035 1.000 0.0340 c RU . .
H31 H Uiso 0.43689 0.78572 0.66004 1.000 0.0390 c RU . .
H32 H Uiso 0.50037 0.93168 0.69345 1.000 0.0350 c RU . .
H33 H Uiso 0.49593 1.06112 0.63263 1.000 0.0310 c RU . .
H34 H Uiso 0.42528 1.04385 0.53893 1.000 0.0290 c RU . .
H36 H Uiso 0.35908 0.93958 0.45832 1.000 0.0190 c RU . .
H38 H Uiso 0.30217 0.83188 0.37874 1.000 0.0200 c RU . .
H39A H Uiso -0.00653 0.50719 0.37487 1.000 0.0590 c RU . .
H39B H Uiso -0.03004 0.55310 0.43122 1.000 0.0590 c RU . .
H40A H Uiso 0.69068 0.62158 0.46849 1.000 0.0600 c RU . .
H40B H Uiso 0.65400 0.60883 0.40243 1.000 0.0600 c RU . .
H42 H Uiso 0.783(5) 0.657(7) 0.270(4) 1.000 0.0760 d DU . .
H43 H Uiso 0.68497 0.67128 0.28003 1.000 0.0760 d DU . .

loop_
_atom_type_symbol
_atom_type_description
_atom_type_scat_dispersion_real
_atom_type_scat_dispersion_imag
_atom_type_scat_source
C C 0.0033 0.0016 ' International Tables Vol C Tables 4.2.6.8 and 6.1.1.4'
H H 0.0000 0.0000 ' International Tables Vol C Tables 4.2.6.8 and 6.1.1.4'
Cl Cl 0.1484 0.1585 ' International Tables Vol C Tables 4.2.6.8 and 6.1.1.4'
N N 0.0061 0.0033 ' International Tables Vol C Tables 4.2.6.8 and 6.1.1.4'
O O 0.0106 0.0060 ' International Tables Vol C Tables 4.2.6.8 and 6.1.1.4'
Ru Ru -1.2594 0.8363 ' International Tables Vol C Tables 4.2.6.8 and 6.1.1.4'

loop_
_geom_angle_atom_site_label_1
_geom_angle_atom_site_label_2
_geom_angle_atom_site_label_3
_geom_angle
_geom_angle_site_symmetry_1
_geom_angle_site_symmetry_2
_geom_angle_site_symmetry_3
_geom_angle_publ_flag
O1 Ru1 O3 121.64(16) . . . yes
O1 Ru1 N1 89.49(19) . . . yes
O1 Ru1 N2 78.23(19) . . . yes
O1 Ru1 N3 160.3(2) . . . yes
O1 Ru1 N4 86.13(19) . . . yes
O3 Ru1 N1 87.67(19) . . . yes
O3 Ru1 N2 160.12(19) . . . yes
O3 Ru1 N3 78.09(19) . . . yes
O3 Ru1 N4 88.59(19) . . . yes
N1 Ru1 N2 92.9(2) . . . yes
N1 Ru1 N3 92.1(2) . . . yes
N1 Ru1 N4 171.7(2) . . . yes
N2 Ru1 N3 82.0(2) . . . yes
N2 Ru1 N4 93.2(2) . . . yes
N3 Ru1 N4 94.4(2) . . . yes
Ru1 O1 C14 112.2(4) . . . yes
Ru1 O3 C25 112.1(4) . . . yes
Ru1 N1 C1 124.9(5) . . . yes
Ru1 N1 C13 118.4(4) . . . yes
C1 N1 C13 116.7(6) . . . yes
Ru1 N2 C15 120.8(5) . . . yes
Ru1 N2 C19 116.7(4) . . . yes
C15 N2 C19 122.5(6) . . . yes
Ru1 N3 C20 116.4(4) . . . yes
Ru1 N3 C24 121.0(5) . . . yes
C20 N3 C24 122.5(6) . . . yes
Ru1 N4 C26 115.8(4) . . . yes
Ru1 N4 C38 126.9(5) . . . yes
C26 N4 C38 117.2(5) . . . yes
N1 C1 C2 124.6(6) . . . yes
C1 C2 C3 120.8(6) . . . no
C1 C2 C11 118.1(6) . . . no
C3 C2 C11 121.0(7) . . . no
C2 C3 C4 120.8(7) . . . no
C3 C4 C5 121.7(7) . . . no
C3 C4 C9 118.9(7) . . . no
C5 C4 C9 119.4(7) . . . no
C4 C5 C6 119.9(8) . . . no
C5 C6 C7 120.6(7) . . . no
C6 C7 C8 121.1(7) . . . no
C7 C8 C9 120.6(8) . . . no
C4 C9 C8 118.5(7) . . . no
C4 C9 C10 119.2(7) . . . no
C8 C9 C10 122.4(7) . . . no
C9 C10 C11 122.7(7) . . . no
C2 C11 C10 117.5(6) . . . no
C2 C11 C12 116.1(6) . . . no
C10 C11 C12 126.4(7) . . . no
C11 C12 C13 120.6(7) . . . no
N1 C13 C12 123.8(6) . . . yes
O1 C14 O2 124.8(6) . . . yes
O1 C14 C15 115.7(6) . . . yes
O2 C14 C15 119.5(6) . . . yes
N2 C15 C14 113.0(6) . . . yes
N2 C15 C16 120.0(6) . . . yes
C14 C15 C16 127.0(6) . . . no
C15 C16 C17 118.9(7) . . . no
C16 C17 C18 120.2(7) . . . no
C17 C18 C19 119.7(6) . . . no
N2 C19 C18 118.7(6) . . . yes
N2 C19 C20 112.0(6) . . . yes
C18 C19 C20 129.3(6) . . . no
N3 C20 C19 112.8(6) . . . yes
N3 C20 C21 118.2(6) . . . yes
C19 C20 C21 128.9(7) . . . no
C20 C21 C22 120.3(7) . . . no
C21 C22 C23 120.2(7) . . . no
C22 C23 C24 119.0(7) . . . no
N3 C24 C23 119.8(6) . . . yes
N3 C24 C25 111.7(6) . . . yes
C23 C24 C25 128.4(6) . . . no
O3 C25 O4 124.9(6) . . . yes
O3 C25 C24 117.1(6) . . . yes
O4 C25 C24 118.0(6) . . . yes
N4 C26 C27 123.3(6) . . . yes
C26 C27 C28 120.4(7) . . . no
C27 C28 C29 124.4(7) . . . no
C27 C28 C37 116.4(6) . . . no
C29 C28 C37 119.2(6) . . . no
C28 C29 C30 121.2(7) . . . no
C29 C30 C31 122.1(7) . . . no
C29 C30 C35 119.5(6) . . . no
C31 C30 C35 118.4(6) . . . no
C30 C31 C32 121.2(7) . . . no
C31 C32 C33 120.5(7) . . . no
C32 C33 C34 120.0(7) . . . no
C33 C34 C35 121.4(7) . . . no
C30 C35 C34 118.3(6) . . . no
C30 C35 C36 119.8(6) . . . no
C34 C35 C36 121.9(6) . . . no
C35 C36 C37 120.8(6) . . . no
C28 C37 C36 119.4(6) . . . no
C28 C37 C38 118.0(6) . . . no
C36 C37 C38 122.5(6) . . . no
N4 C38 C37 124.5(6) . . . yes
N1 C1 H1 118.00 . . . no
C2 C1 H1 118.00 . . . no
C2 C3 H3 120.00 . . . no
C4 C3 H3 120.00 . . . no
C4 C5 H5 120.00 . . . no
C6 C5 H5 120.00 . . . no
C5 C6 H6 120.00 . . . no
C7 C6 H6 120.00 . . . no
C6 C7 H7 119.00 . . . no
C8 C7 H7 120.00 . . . no
C7 C8 H8 120.00 . . . no
C9 C8 H8 120.00 . . . no
C9 C10 H10 119.00 . . . no
C11 C10 H10 119.00 . . . no
C11 C12 H12 120.00 . . . no
C13 C12 H12 120.00 . . . no
N1 C13 H13 118.00 . . . no
C12 C13 H13 118.00 . . . no
C15 C16 H16 121.00 . . . no
C17 C16 H16 121.00 . . . no
C16 C17 H17 120.00 . . . no
C18 C17 H17 120.00 . . . no
C17 C18 H18 120.00 . . . no
C19 C18 H18 120.00 . . . no
C20 C21 H21 120.00 . . . no
C22 C21 H21 120.00 . . . no
C21 C22 H22 120.00 . . . no
C23 C22 H22 120.00 . . . no
C22 C23 H23 121.00 . . . no
C24 C23 H23 120.00 . . . no
N4 C26 H26 118.00 . . . no
C27 C26 H26 118.00 . . . no
C26 C27 H27 120.00 . . . no
C28 C27 H27 120.00 . . . no
C28 C29 H29 119.00 . . . no
C30 C29 H29 119.00 . . . no
C30 C31 H31 119.00 . . . no
C32 C31 H31 119.00 . . . no
C31 C32 H32 120.00 . . . no
C33 C32 H32 120.00 . . . no
C32 C33 H33 120.00 . . . no
C34 C33 H33 120.00 . . . no
C33 C34 H34 119.00 . . . no
C35 C34 H34 119.00 . . . no
C35 C36 H36 120.00 . . . no
C37 C36 H36 120.00 . . . no
N4 C38 H38 118.00 . . . no
C37 C38 H38 118.00 . . . no
Cl1 C39 Cl2 111.3(5) . . . yes
Cl1 C39 H39A 109.00 . . . no
Cl1 C39 H39B 109.00 . . . no
Cl2 C39 H39A 109.00 . . . no
Cl2 C39 H39B 109.00 . . . no
H39A C39 H39B 108.00 . . . no
Cl3 C40 Cl4 110.8(5) . . . yes
H42 O5 H43 104.00 . . . no
Cl3 C40 H40A 110.00 . . . no
Cl3 C40 H40B 109.00 . . . no
Cl4 C40 H40B 109.00 . . . no
H40A C40 H40B 108.00 . . . no
Cl4 C40 H40A 110.00 . . . no

loop_
_geom_bond_atom_site_label_1
_geom_bond_atom_site_label_2
_geom_bond_distance
_geom_bond_site_symmetry_1
_geom_bond_site_symmetry_2
_geom_bond_publ_flag
Ru1 O1 2.177(4) . . yes
Ru1 O3 2.195(4) . . yes
Ru1 N1 2.077(5) . . yes
Ru1 N2 1.936(5) . . yes
Ru1 N3 1.931(5) . . yes
Ru1 N4 2.061(5) . . yes
Cl1 C39 1.785(10) . . yes
Cl2 C39 1.746(10) . . yes
Cl3 C40 1.770(10) . . yes
Cl4 C40 1.768(10) . . yes
O1 C14 1.300(8) . . yes
O2 C14 1.234(8) . . yes
O3 C25 1.270(8) . . yes
O4 C25 1.250(8) . . yes
N1 C1 1.318(9) . . yes
N1 C13 1.390(9) . . yes
N2 C19 1.392(9) . . yes
N2 C15 1.334(8) . . yes
N3 C20 1.390(9) . . yes
N3 C24 1.352(8) . . yes
N4 C38 1.322(8) . . yes
N4 C26 1.387(9) . . yes
C1 C2 1.427(10) . . no
C2 C3 1.390(10) . . no
C2 C11 1.435(10) . . no
C3 C4 1.384(10) . . no
C4 C9 1.434(12) . . no
C4 C5 1.435(11) . . no
C5 C6 1.373(11) . . no
C6 C7 1.415(14) . . no
C7 C8 1.368(11) . . no
C8 C9 1.429(10) . . no
C9 C10 1.395(10) . . no
C10 C11 1.372(10) . . no
C11 C12 1.430(10) . . no
C12 C13 1.356(10) . . no
C14 C15 1.515(10) . . no
C15 C16 1.379(10) . . no
C16 C17 1.398(10) . . no
C17 C18 1.393(10) . . no
C18 C19 1.364(10) . . no
C19 C20 1.477(9) . . no
C20 C21 1.387(10) . . no
C21 C22 1.393(10) . . no
C22 C23 1.397(10) . . no
C23 C24 1.394(10) . . no
C24 C25 1.527(10) . . no
C26 C27 1.355(10) . . no
C27 C28 1.425(10) . . no
C28 C37 1.439(10) . . no
C28 C29 1.387(10) . . no
C29 C30 1.399(10) . . no
C30 C35 1.429(10) . . no
C30 C31 1.424(10) . . no
C31 C32 1.370(11) . . no
C32 C33 1.405(10) . . no
C33 C34 1.369(10) . . no
C34 C35 1.427(9) . . no
C35 C36 1.387(10) . . no
C36 C37 1.403(9) . . no
C37 C38 1.409(10) . . no
C1 H1 0.9500 . . no
C3 H3 0.9500 . . no
C5 H5 0.9500 . . no
C6 H6 0.9500 . . no
C7 H7 0.9500 . . no
C8 H8 0.9500 . . no
C10 H10 0.9500 . . no
C12 H12 0.9500 . . no
C13 H13 0.9500 . . no
C16 H16 0.9500 . . no
C17 H17 0.9500 . . no
C18 H18 0.9500 . . no
C21 H21 0.9500 . . no
C22 H22 0.9500 . . no
C23 H23 0.9500 . . no
C26 H26 0.9500 . . no
C27 H27 0.9500 . . no
C29 H29 0.9500 . . no
C31 H31 0.9500 . . no
C32 H32 0.9500 . . no
C33 H33 0.9500 . . no
C34 H34 0.9500 . . no
C36 H36 0.9500 . . no
C38 H38 0.9500 . . no
C39 H39B 0.9900 . . no
C39 H39A 0.9900 . . no
O5 H43 0.8600 . . no
O5 H42 0.84(8) . . no
C40 H40B 0.9900 . . no
C40 H40A 0.9900 . . no

loop_
_geom_hbond_atom_site_label_D
_geom_hbond_atom_site_label_H
_geom_hbond_atom_site_label_A
_geom_hbond_distance_DH
_geom_hbond_distance_HA
_geom_hbond_distance_DA
_geom_hbond_angle_DHA
_geom_hbond_site_symmetry_A
_geom_hbond_publ_flag
O5 H42 O2 0.84(8) 1.93(8) 2.737(9) 161(9) 1_655 yes
O5 H43 O4 0.8600 1.9400 2.755(9) 158.00 . yes
C1 H1 N2 0.9500 2.6200 3.112(9) 113.00 . yes
C17 H17 O1 0.9500 2.3200 3.178(8) 150.00 2_555 yes
C18 H18 O2 0.9500 2.4400 3.266(9) 145.00 2_555 yes
C23 H23 O5 0.9500 2.4100 3.275(11) 151.00 . yes
C39 H39A O1 0.9900 2.5400 3.461(10) 155.00 . yes
C39 H39A O2 0.9900 2.4300 3.123(11) 127.00 . yes
C40 H40B O4 0.9900 2.4100 3.209(11) 137.00 . yes

loop_
_geom_torsion_atom_site_label_1
_geom_torsion_atom_site_label_2
_geom_torsion_atom_site_label_3
_geom_torsion_atom_site_label_4
_geom_torsion
_geom_torsion_site_symmetry_1
_geom_torsion_site_symmetry_2
_geom_torsion_site_symmetry_3
_geom_torsion_site_symmetry_4
_geom_torsion_publ_flag
O3 Ru1 O1 C14 179.7(4) . . . . no
N1 Ru1 O1 C14 -93.4(5) . . . . no
N2 Ru1 O1 C14 -0.3(4) . . . . no
N4 Ru1 O1 C14 93.7(5) . . . . no
O1 Ru1 O3 C25 -179.3(4) . . . . no
N1 Ru1 O3 C25 92.7(5) . . . . no
N3 Ru1 O3 C25 0.1(4) . . . . no
N4 Ru1 O3 C25 -94.8(5) . . . . no
O1 Ru1 N1 C1 102.9(5) . . . . no
O1 Ru1 N1 C13 -77.5(5) . . . . no
O3 Ru1 N1 C1 -135.4(5) . . . . no
O3 Ru1 N1 C13 44.2(5) . . . . no
N2 Ru1 N1 C1 24.7(5) . . . . no
N2 Ru1 N1 C13 -155.7(5) . . . . no
N3 Ru1 N1 C1 -57.4(5) . . . . no
N3 Ru1 N1 C13 122.2(5) . . . . no
O1 Ru1 N2 C15 -1.1(5) . . . . no
O1 Ru1 N2 C19 -179.7(5) . . . . no
N1 Ru1 N2 C15 87.8(5) . . . . no
N1 Ru1 N2 C19 -90.8(5) . . . . no
N3 Ru1 N2 C15 179.5(5) . . . . no
N3 Ru1 N2 C19 0.9(5) . . . . no
N4 Ru1 N2 C15 -86.5(5) . . . . no
N4 Ru1 N2 C19 94.9(5) . . . . no
O3 Ru1 N3 C20 178.3(5) . . . . no
O3 Ru1 N3 C24 0.7(5) . . . . no
N1 Ru1 N3 C20 91.1(5) . . . . no
N1 Ru1 N3 C24 -86.5(5) . . . . no
N2 Ru1 N3 C20 -1.6(5) . . . . no
N2 Ru1 N3 C24 -179.2(5) . . . . no
N4 Ru1 N3 C20 -94.1(5) . . . . no
N4 Ru1 N3 C24 88.3(5) . . . . no
O1 Ru1 N4 C26 51.9(5) . . . . no
O1 Ru1 N4 C38 -132.3(5) . . . . no
O3 Ru1 N4 C26 -69.9(5) . . . . no
O3 Ru1 N4 C38 105.8(5) . . . . no
N2 Ru1 N4 C26 129.9(5) . . . . no
N2 Ru1 N4 C38 -54.4(6) . . . . no
N3 Ru1 N4 C26 -147.9(5) . . . . no
N3 Ru1 N4 C38 27.9(6) . . . . no
Ru1 O1 C14 O2 -177.6(6) . . . . no
Ru1 O1 C14 C15 1.5(7) . . . . no
Ru1 O3 C25 O4 -179.5(6) . . . . no
Ru1 O3 C25 C24 -0.7(7) . . . . no
Ru1 N1 C1 C2 179.4(5) . . . . no
C13 N1 C1 C2 -0.1(9) . . . . no
Ru1 N1 C13 C12 -179.2(5) . . . . no
C1 N1 C13 C12 0.5(9) . . . . no
Ru1 N2 C15 C14 2.2(8) . . . . no
Ru1 N2 C15 C16 -177.3(5) . . . . no
C19 N2 C15 C14 -179.4(6) . . . . no
C19 N2 C15 C16 1.1(10) . . . . no
Ru1 N2 C19 C18 177.8(5) . . . . no
Ru1 N2 C19 C20 -0.2(7) . . . . no
C15 N2 C19 C18 -0.8(10) . . . . no
C15 N2 C19 C20 -178.7(6) . . . . no
Ru1 N3 C20 C19 1.9(7) . . . . no
Ru1 N3 C20 C21 -175.2(5) . . . . no
C24 N3 C20 C19 179.4(6) . . . . no
C24 N3 C20 C21 2.4(10) . . . . no
Ru1 N3 C24 C23 176.0(5) . . . . no
Ru1 N3 C24 C25 -1.2(8) . . . . no
C20 N3 C24 C23 -1.5(10) . . . . no
C20 N3 C24 C25 -178.6(6) . . . . no
Ru1 N4 C26 C27 174.6(6) . . . . no
C38 N4 C26 C27 -1.5(11) . . . . no
Ru1 N4 C38 C37 -173.5(5) . . . . no
C26 N4 C38 C37 2.2(10) . . . . no
N1 C1 C2 C3 -179.7(6) . . . . no
N1 C1 C2 C11 -1.8(10) . . . . no
C1 C2 C3 C4 178.9(7) . . . . no
C11 C2 C3 C4 1.0(10) . . . . no
C1 C2 C11 C10 -178.7(6) . . . . no
C1 C2 C11 C12 3.2(9) . . . . no
C3 C2 C11 C10 -0.8(10) . . . . no
C3 C2 C11 C12 -178.8(6) . . . . no
C2 C3 C4 C5 178.9(7) . . . . no
C2 C3 C4 C9 -1.6(11) . . . . no
C3 C4 C5 C6 178.1(7) . . . . no
C9 C4 C5 C6 -1.4(11) . . . . no
C3 C4 C9 C8 -178.1(7) . . . . no
C3 C4 C9 C10 1.9(10) . . . . no
C5 C4 C9 C8 1.4(11) . . . . no
C5 C4 C9 C10 -178.6(7) . . . . no
C4 C5 C6 C7 0.2(12) . . . . no
C5 C6 C7 C8 1.0(12) . . . . no
C6 C7 C8 C9 -1.0(12) . . . . no
C7 C8 C9 C4 -0.2(11) . . . . no
C7 C8 C9 C10 179.8(7) . . . . no
C4 C9 C10 C11 -1.7(10) . . . . no
C8 C9 C10 C11 178.3(7) . . . . no
C9 C10 C11 C2 1.1(10) . . . . no
C9 C10 C11 C12 179.0(7) . . . . no
C2 C11 C12 C13 -3.0(9) . . . . no
C10 C11 C12 C13 179.1(7) . . . . no
C11 C12 C13 N1 1.2(10) . . . . no
O1 C14 C15 N2 -2.3(9) . . . . no
O1 C14 C15 C16 177.1(7) . . . . no
O2 C14 C15 N2 176.8(6) . . . . no
O2 C14 C15 C16 -3.8(11) . . . . no
N2 C15 C16 C17 -1.6(11) . . . . no
C14 C15 C16 C17 179.0(7) . . . . no
C15 C16 C17 C18 1.7(11) . . . . no
C16 C17 C18 C19 -1.4(11) . . . . no
C17 C18 C19 N2 0.9(10) . . . . no
C17 C18 C19 C20 178.4(7) . . . . no
N2 C19 C20 N3 -1.1(8) . . . . no
N2 C19 C20 C21 175.6(7) . . . . no
C18 C19 C20 N3 -178.7(7) . . . . no
C18 C19 C20 C21 -2.1(13) . . . . no
N3 C20 C21 C22 -2.2(10) . . . . no
C19 C20 C21 C22 -178.7(7) . . . . no
C20 C21 C22 C23 1.2(11) . . . . no
C21 C22 C23 C24 -0.2(11) . . . . no
C22 C23 C24 N3 0.4(10) . . . . no
C22 C23 C24 C25 177.0(7) . . . . no
N3 C24 C25 O3 1.2(9) . . . . no
N3 C24 C25 O4 -180.0(6) . . . . no
C23 C24 C25 O3 -175.6(7) . . . . no
C23 C24 C25 O4 3.2(11) . . . . no
N4 C26 C27 C28 -1.9(12) . . . . no
C26 C27 C28 C29 -176.8(8) . . . . no
C26 C27 C28 C37 4.4(11) . . . . no
C27 C28 C29 C30 179.7(7) . . . . no
C37 C28 C29 C30 -1.5(11) . . . . no
C27 C28 C37 C36 178.1(7) . . . . no
C27 C28 C37 C38 -3.7(10) . . . . no
C29 C28 C37 C36 -0.7(11) . . . . no
C29 C28 C37 C38 177.4(7) . . . . no
C28 C29 C30 C31 -175.8(7) . . . . no
C28 C29 C30 C35 1.5(11) . . . . no
C29 C30 C31 C32 178.3(7) . . . . no
C35 C30 C31 C32 1.0(11) . . . . no
C29 C30 C35 C34 178.2(6) . . . . no
C29 C30 C35 C36 0.9(10) . . . . no
C31 C30 C35 C34 -4.4(9) . . . . no
C31 C30 C35 C36 178.2(6) . . . . no
C30 C31 C32 C33 1.3(12) . . . . no
C31 C32 C33 C34 0.0(11) . . . . no
C32 C33 C34 C35 -3.7(10) . . . . no
C33 C34 C35 C30 5.9(10) . . . . no
C33 C34 C35 C36 -176.8(6) . . . . no
C30 C35 C36 C37 -3.1(10) . . . . no
C34 C35 C36 C37 179.7(6) . . . . no
C35 C36 C37 C28 3.0(10) . . . . no
C35 C36 C37 C38 -175.0(6) . . . . no
C28 C37 C38 N4 0.5(10) . . . . no
C36 C37 C38 N4 178.6(6) . . . . no
